data_1573473
loop_
_publ_author_name
'Reusser, Esaie'
'Aeschlimann, Michael'
'Albrecht, Martin'

_publ_section_title
;
 Enhancing activity and selectivity of palladium catalysts in ketone
 \a-arylation by tailoring the imine chelate of pyridinium amidate (PYA)
 ligands
;
_journal_name_full 'Catalysis Science &amp; Technology'
_journal_paper_doi 10.1039/D4CY01337A
_journal_year 2025
_chemical_formula_moiety 'C11 H11 Cl2 N3 O2 Pd'
_chemical_formula_sum 'C11 H11 Cl2 N3 O2 Pd'
_chemical_formula_weight 394.53
_space_group_crystal_system monoclinic
_space_group_IT_number 15
_space_group_name_Hall '-I 2ya'
_space_group_name_H-M_alt 'I 1 2/a 1'
_atom_sites_solution_hydrogens difmap
_atom_sites_solution_primary dual
_audit_creation_date 2023-11-03
_audit_creation_method
;
Olex2 1.5
(compiled 2023.08.24 svn.re1ec1418 for OlexSys, GUI svn.r6817)
;
_audit_update_record
;
2024-10-30 deposited with the CCDC.	2024-12-18 downloaded from the CCDC.
;
_cell_angle_alpha 90
_cell_angle_beta 91.131(2)
_cell_angle_gamma 90
_cell_formula_units_Z 8
_cell_length_a 19.6202(3)
_cell_length_b 9.6407(2)
_cell_length_c 14.9332(3)
_cell_measurement_reflns_used 33186
_cell_measurement_temperature 173.00(10)
_cell_measurement_theta_max 33.4920
_cell_measurement_theta_min 2.3210
_cell_volume 2824.10(9)
_computing_cell_refinement 'CrysAlisPro 1.171.42.90a (Rigaku OD, 2023)'
_computing_data_collection 'CrysAlisPro 1.171.42.90a (Rigaku OD, 2023)'
_computing_data_reduction 'CrysAlisPro 1.171.42.90a (Rigaku OD, 2023)'
_computing_molecular_graphics 'Olex2 1.5 (Dolomanov et al., 2009)'
_computing_publication_material 'Olex2 1.5 (Dolomanov et al., 2009)'
_computing_structure_refinement 'SHELXL 2018/3 (Sheldrick, 2015)'
_computing_structure_solution 'SHELXT 2018/2 (Sheldrick, 2018)'
_diffrn_ambient_environment N~2~
_diffrn_ambient_temperature 173.00(10)
_diffrn_detector 'Hybrid Pixel Array Detector'
_diffrn_detector_area_resol_mean 10.0000
_diffrn_detector_type 'HyPix-Arc 100'
_diffrn_measured_fraction_theta_full 1.000
_diffrn_measured_fraction_theta_max 1.000
_diffrn_measurement_details
;
List of Runs (angles in degrees, time in seconds):

  # Type    Start    End  Width  t~exp~   \w     \q     \k     \f   Frames
#--------------------------------------------------------------------------
  1  \w     -9.00  90.00   0.50    1.50    --   13.29  58.00 -74.00  198
  2  \w    -35.00  63.00   0.50    1.50    --  -13.44  58.00 -74.00  196
  3  \w    -90.00   9.00   0.50    1.50    --  -13.44 -58.00 144.00  198
  4  \w    -90.00   8.00   0.50    1.50    --  -13.44 -57.00   0.00  196
  5  \w    -19.00  29.00   0.50    1.50    --  -13.44 -99.00 -90.00   96
  6  \w    -25.00  68.00   0.50    1.50    --  -13.44  19.00 -90.00  186
  7  \w    -19.00  29.00   0.50    1.50    --  -13.44 -99.00  30.00   96
  8  \w    -18.00  55.00   0.50    1.50    --   13.29 -99.00 150.00  146
  9  \w    -18.00  55.00   0.50    1.50    --   13.29 -99.00  30.00  146
 10  \w    -18.00  55.00   0.50    1.50    --   13.29 -99.00-120.00  146
 11  \w    -89.00 -40.00   0.50    1.50    --  -13.44 178.00 -60.00   98
;
_diffrn_measurement_device 'four-circle diffractometer'
_diffrn_measurement_device_type 'XtaLAB Synergy R, HyPix-Arc 100'
_diffrn_measurement_method '\w scans'
_diffrn_orient_matrix_type 'CrysAlisPro convention (1999,Acta A55,543-557)'
_diffrn_orient_matrix_UB_11 -0.0203827000
_diffrn_orient_matrix_UB_12 -0.0014199000
_diffrn_orient_matrix_UB_13 -0.0397536000
_diffrn_orient_matrix_UB_21 -0.0143687000
_diffrn_orient_matrix_UB_22 -0.0639918000
_diffrn_orient_matrix_UB_23 0.0134962000
_diffrn_orient_matrix_UB_31 -0.0261702000
_diffrn_orient_matrix_UB_32 0.0362401000
_diffrn_orient_matrix_UB_33 0.0222852000
_diffrn_radiation_monochromator mirror
_diffrn_radiation_probe x-ray
_diffrn_radiation_type 'Mo K\a'
_diffrn_radiation_wavelength 0.71073
_diffrn_reflns_av_R_equivalents 0.0271
_diffrn_reflns_av_unetI/netI 0.0145
_diffrn_reflns_Laue_measured_fraction_full 1.000
_diffrn_reflns_Laue_measured_fraction_max 1.000
_diffrn_reflns_limit_h_max 28
_diffrn_reflns_limit_h_min -28
_diffrn_reflns_limit_k_max 13
_diffrn_reflns_limit_k_min -13
_diffrn_reflns_limit_l_max 21
_diffrn_reflns_limit_l_min -21
_diffrn_reflns_number 41482
_diffrn_reflns_point_group_measured_fraction_full 1.000
_diffrn_reflns_point_group_measured_fraction_max 1.000
_diffrn_reflns_theta_full 25.242
_diffrn_reflns_theta_max 30.508
_diffrn_reflns_theta_min 2.076
_diffrn_source 'micro-focus sealed X-ray tube'
_diffrn_source_type 'Mova (Mo) X-ray Source'
_exptl_absorpt_coefficient_mu 1.692
_exptl_absorpt_correction_T_max 1.000
_exptl_absorpt_correction_T_min 0.746
_exptl_absorpt_correction_type gaussian
_exptl_absorpt_process_details
;
CrysAlisPro 1.171.42.90a (Rigaku Oxford Diffraction, 2023)
Numerical absorption correction based on gaussian integration over
a multifaceted crystal model
Empirical absorption correction using spherical harmonics,
implemented in SCALE3 ABSPACK scaling algorithm.
;
_exptl_crystal_colour orange
_exptl_crystal_colour_primary orange
_exptl_crystal_density_diffrn 1.856
_exptl_crystal_description block
_exptl_crystal_F_000 1552
_exptl_crystal_size_max 0.149
_exptl_crystal_size_mid 0.113
_exptl_crystal_size_min 0.087
_refine_diff_density_max 0.824
_refine_diff_density_min -0.508
_refine_diff_density_rms 0.084
_refine_ls_extinction_method none
_refine_ls_goodness_of_fit_ref 1.107
_refine_ls_hydrogen_treatment refall
_refine_ls_matrix_type full
_refine_ls_number_parameters 216
_refine_ls_number_reflns 4316
_refine_ls_number_restraints 0
_refine_ls_restrained_S_all 1.107
_refine_ls_R_factor_all 0.0252
_refine_ls_R_factor_gt 0.0222
_refine_ls_shift/su_max 0.003
_refine_ls_shift/su_mean 0.000
_refine_ls_structure_factor_coef Fsqd
_refine_ls_weighting_details 'w=1/[\s^2^(Fo^2^)+(0.0300P)^2^+3.6581P] where P=(Fo^2^+2Fc^2^)/3'
_refine_ls_weighting_scheme calc
_refine_ls_wR_factor_gt 0.0584
_refine_ls_wR_factor_ref 0.0595
_reflns_Friedel_coverage 0.000
_reflns_number_gt 3989
_reflns_number_total 4316
_reflns_threshold_expression 'I > 2\s(I)'
_cod_data_source_file d4cy01337a2.cif
_cod_data_source_block 23ma081_absorption_really
_cod_database_code 1573473
_shelx_shelxl_version_number 2018/3
_chemical_oxdiff_formula 'C96  H88  Cl16  N24  O8  Pd8  '
_shelx_space_group_comment
;
The symmetry employed for this shelxl refinement is uniquely defined
by the following loop, which should always be used as a source of
symmetry information in preference to the above space-group names.
They are only intended as comments.
;
_shelx_estimated_absorpt_t_max 0.867
_shelx_estimated_absorpt_t_min 0.787
_olex2_refinement_description
;
;
_olex2_submission_special_instructions 'No special instructions were received'
_oxdiff_exptl_absorpt_empirical_details
;
Empirical correction (ABSPACK) includes:
- Absorption correction using spherical harmonics
- Frame scaling
;
_oxdiff_exptl_absorpt_empirical_full_max 1.413
_oxdiff_exptl_absorpt_empirical_full_min 0.732

loop_
_space_group_symop_operation_xyz
'x, y, z'
'-x+1/2, y, -z'
'x+1/2, y+1/2, z+1/2'
'-x+1, y+1/2, -z+1/2'
'-x, -y, -z'
'x-1/2, -y, z'
'-x+1/2, -y+1/2, -z+1/2'
'x, -y+1/2, z+1/2'

loop_
_atom_site_label
_atom_site_type_symbol
_atom_site_fract_x
_atom_site_fract_y
_atom_site_fract_z
_atom_site_U_iso_or_equiv
_atom_site_adp_type
_atom_site_occupancy
_atom_site_site_symmetry_order
_atom_site_calc_flag
_atom_site_refinement_flags_posn
_atom_site_refinement_flags_adp
_atom_site_refinement_flags_occupancy
_atom_site_disorder_assembly
_atom_site_disorder_group
Pd01 Pd 0.40234(2) 0.51763(2) 0.52134(2) 0.01868(5) Uani 1 1 d . . . . .
Cl1 Cl 0.43466(2) 0.58596(5) 0.38022(3) 0.02752(10) Uani 1 1 d . . . . .
Cl2 Cl 0.38312(3) 0.74089(4) 0.56841(3) 0.03094(10) Uani 1 1 d . . . . .
O1 O 0.43904(8) 0.10713(14) 0.44646(10) 0.0320(3) Uani 1 1 d . . . . .
O2 O 0.38295(9) 0.22155(15) 0.71818(10) 0.0356(3) Uani 1 1 d . . . . .
N1 N 0.41812(7) 0.31844(15) 0.49120(10) 0.0204(3) Uani 1 1 d . . . . .
N2 N 0.37632(8) 0.42797(15) 0.64020(10) 0.0218(3) Uani 1 1 d . . . . .
N3 N 0.37500(8) 0.56458(17) 0.77345(11) 0.0260(3) Uani 1 1 d . . . . .
C5 C 0.34055(9) 0.49000(17) 0.70919(12) 0.0206(3) Uani 1 1 d . . . . .
C9 C 0.27013(9) 0.4774(2) 0.71223(13) 0.0248(3) Uani 1 1 d . . . . .
C4 C 0.38990(9) 0.29082(18) 0.64976(12) 0.0235(3) Uani 1 1 d . . . . .
C3 C 0.41220(9) 0.22990(18) 0.56443(12) 0.0216(3) Uani 1 1 d . . . . .
C1 C 0.43410(10) 0.2424(2) 0.42365(13) 0.0271(4) Uani 1 1 d . . . . .
C8 C 0.23592(11) 0.5407(2) 0.78027(16) 0.0346(4) Uani 1 1 d . . . . .
C2 C 0.42509(11) 0.1003(2) 0.53621(14) 0.0291(4) Uani 1 1 d . . . . .
C11 C 0.44989(10) 0.5789(2) 0.76869(15) 0.0308(4) Uani 1 1 d . . . . .
C6 C 0.34044(12) 0.6253(2) 0.84175(14) 0.0329(4) Uani 1 1 d . . . . .
C7 C 0.27085(12) 0.6147(2) 0.84556(16) 0.0379(5) Uani 1 1 d . . . . .
C10 C 0.23329(13) 0.3946(3) 0.64211(17) 0.0417(6) Uani 1 1 d . . . . .
H1 H 0.4397(12) 0.268(2) 0.3655(17) 0.028(6) Uiso 1 1 d . . . . .
H2 H 0.4333(15) 0.008(3) 0.566(2) 0.043(8) Uiso 1 1 d . . . . .
H11A H 0.4661(15) 0.619(3) 0.816(2) 0.047(8) Uiso 1 1 d . . . . .
H11B H 0.4694(14) 0.487(3) 0.7720(19) 0.035(7) Uiso 1 1 d . . . . .
H6 H 0.3638(14) 0.680(3) 0.8823(19) 0.044(7) Uiso 1 1 d . . . . .
H11C H 0.4593(14) 0.610(3) 0.717(2) 0.048(8) Uiso 1 1 d . . . . .
H8 H 0.1943(15) 0.536(3) 0.7828(19) 0.037(7) Uiso 1 1 d . . . . .
H7 H 0.2491(15) 0.649(3) 0.892(2) 0.053(8) Uiso 1 1 d . . . . .
H10A H 0.2491(17) 0.307(4) 0.638(2) 0.063(10) Uiso 1 1 d . . . . .
H10B H 0.2358(18) 0.459(4) 0.584(3) 0.076(11) Uiso 1 1 d . . . . .
H10C H 0.1912(18) 0.406(4) 0.650(2) 0.063(10) Uiso 1 1 d . . . . .

loop_
_atom_site_aniso_label
_atom_site_aniso_U_11
_atom_site_aniso_U_22
_atom_site_aniso_U_33
_atom_site_aniso_U_23
_atom_site_aniso_U_13
_atom_site_aniso_U_12
Pd01 0.02260(7) 0.01619(7) 0.01736(7) 0.00127(4) 0.00274(5) 0.00208(4)
Cl1 0.0320(2) 0.0259(2) 0.0251(2) 0.00460(16) 0.01027(17) 0.00275(16)
Cl2 0.0458(3) 0.01656(18) 0.0308(2) 0.00124(16) 0.0091(2) 0.00606(17)
O1 0.0445(8) 0.0221(6) 0.0296(7) -0.0065(5) 0.0051(6) 0.0040(6)
O2 0.0581(10) 0.0259(7) 0.0231(7) 0.0075(5) 0.0061(6) 0.0046(6)
N1 0.0237(7) 0.0193(7) 0.0182(7) 0.0000(5) 0.0004(5) 0.0012(5)
N2 0.0312(8) 0.0182(7) 0.0162(7) 0.0000(5) 0.0038(5) 0.0006(5)
N3 0.0296(8) 0.0256(7) 0.0229(8) -0.0040(6) 0.0042(6) -0.0027(6)
C5 0.0239(8) 0.0201(7) 0.0178(8) 0.0014(6) 0.0015(6) 0.0000(6)
C9 0.0211(8) 0.0317(9) 0.0216(9) 0.0008(7) 0.0015(6) -0.0015(6)
C4 0.0307(9) 0.0202(8) 0.0196(8) 0.0004(6) 0.0012(7) 0.0016(6)
C3 0.0269(8) 0.0180(7) 0.0198(8) 0.0007(6) -0.0017(6) 0.0010(6)
C1 0.0346(10) 0.0242(8) 0.0225(9) -0.0027(7) 0.0018(7) 0.0032(7)
C8 0.0264(10) 0.0425(12) 0.0353(11) 0.0010(9) 0.0101(8) 0.0039(8)
C2 0.0384(10) 0.0207(8) 0.0284(10) -0.0011(7) 0.0032(8) 0.0020(7)
C11 0.0277(9) 0.0403(12) 0.0243(10) -0.0059(8) 0.0018(8) -0.0075(8)
C6 0.0418(11) 0.0289(10) 0.0283(10) -0.0095(8) 0.0080(8) -0.0050(8)
C7 0.0426(12) 0.0356(11) 0.0360(11) -0.0078(9) 0.0180(9) 0.0032(9)
C10 0.0278(11) 0.0643(17) 0.0329(12) -0.0057(11) -0.0039(9) -0.0088(10)

loop_
_atom_type_symbol
_atom_type_description
_atom_type_scat_dispersion_real
_atom_type_scat_dispersion_imag
_atom_type_scat_source
C C 0.0033 0.0016 'International Tables Vol C Tables 4.2.6.8 and 6.1.1.4'
H H 0.0000 0.0000 'International Tables Vol C Tables 4.2.6.8 and 6.1.1.4'
Cl Cl 0.1484 0.1585 'International Tables Vol C Tables 4.2.6.8 and 6.1.1.4'
N N 0.0061 0.0033 'International Tables Vol C Tables 4.2.6.8 and 6.1.1.4'
O O 0.0106 0.0060 'International Tables Vol C Tables 4.2.6.8 and 6.1.1.4'
Pd Pd -0.9988 1.0072 'International Tables Vol C Tables 4.2.6.8 and 6.1.1.4'

loop_
_exptl_crystal_face_index_h
_exptl_crystal_face_index_k
_exptl_crystal_face_index_l
_exptl_crystal_face_perp_dist
27 4 -1 0.0532
-1 13 6 0.0487
-1 -10 14 0.0418
-23 7 4 0.0812
-17 -6 -14 0.0418
22 2 -13 0.0448
-1 1 0 0.0633
0 1 -1 0.0653
-2 -5 19 0.0337
-2 -3 -21 0.0502
20 2 14 0.0422
-13 -4 18 0.0480
18 8 10 0.0399
10 -9 -14 0.0629
-4 4 -20 0.0563
-18 8 -9 0.0680
17 -9 8 0.0448

loop_
_geom_angle_atom_site_label_1
_geom_angle_atom_site_label_2
_geom_angle_atom_site_label_3
_geom_angle
_geom_angle_site_symmetry_1
_geom_angle_site_symmetry_3
_geom_angle_publ_flag
Cl2 Pd01 Cl1 93.537(17) . . ?
N1 Pd01 Cl1 91.26(4) . . ?
N1 Pd01 Cl2 175.14(4) . . ?
N1 Pd01 N2 80.33(6) . . ?
N2 Pd01 Cl1 171.59(4) . . ?
N2 Pd01 Cl2 94.88(4) . . ?
C1 O1 C2 106.10(15) . . ?
C3 N1 Pd01 113.33(11) . . ?
C1 N1 Pd01 139.74(13) . . ?
C1 N1 C3 106.90(15) . . ?
C5 N2 Pd01 126.71(12) . . ?
C4 N2 Pd01 116.81(12) . . ?
C4 N2 C5 116.21(15) . . ?
C5 N3 C11 119.56(16) . . ?
C5 N3 C6 120.20(17) . . ?
C6 N3 C11 120.24(17) . . ?
N3 C5 N2 119.71(16) . . ?
N3 C5 C9 120.10(16) . . ?
C9 C5 N2 120.18(16) . . ?
C5 C9 C10 119.50(18) . . ?
C8 C9 C5 119.14(18) . . ?
C8 C9 C10 121.36(19) . . ?
O2 C4 N2 126.29(17) . . ?
O2 C4 C3 122.70(16) . . ?
N2 C4 C3 110.96(15) . . ?
N1 C3 C4 117.65(15) . . ?
C2 C3 N1 107.70(16) . . ?
C2 C3 C4 134.49(17) . . ?
O1 C1 H1 119.2(15) . . ?
N1 C1 O1 111.62(17) . . ?
N1 C1 H1 129.1(15) . . ?
C9 C8 C7 120.7(2) . . ?
C9 C8 H8 121(2) . . ?
C7 C8 H8 119(2) . . ?
O1 C2 H2 115.7(18) . . ?
C3 C2 O1 107.67(17) . . ?
C3 C2 H2 135.9(18) . . ?
N3 C11 H11A 110.8(19) . . ?
N3 C11 H11B 107.7(16) . . ?
N3 C11 H11C 108(2) . . ?
H11A C11 H11B 103(3) . . ?
H11A C11 H11C 120(3) . . ?
H11B C11 H11C 106(3) . . ?
N3 C6 C7 120.5(2) . . ?
N3 C6 H6 119.4(17) . . ?
C7 C6 H6 119.9(17) . . ?
C8 C7 H7 120(2) . . ?
C6 C7 C8 119.3(2) . . ?
C6 C7 H7 120(2) . . ?
C9 C10 H10A 113(2) . . ?
C9 C10 H10B 103(2) . . ?
C9 C10 H10C 107(2) . . ?
H10A C10 H10B 118(3) . . ?
H10A C10 H10C 118(3) . . ?
H10B C10 H10C 96(3) . . ?

loop_
_geom_bond_atom_site_label_1
_geom_bond_atom_site_label_2
_geom_bond_distance
_geom_bond_site_symmetry_2
_geom_bond_publ_flag
Pd01 Cl1 2.3087(5) . ?
Pd01 Cl2 2.2978(5) . ?
Pd01 N1 1.9980(14) . ?
Pd01 N2 2.0479(15) . ?
O1 C1 1.351(2) . ?
O1 C2 1.375(2) . ?
O2 C4 1.230(2) . ?
N1 C3 1.394(2) . ?
N1 C1 1.290(2) . ?
N2 C5 1.393(2) . ?
N2 C4 1.356(2) . ?
N3 C5 1.367(2) . ?
N3 C11 1.479(3) . ?
N3 C6 1.367(3) . ?
C5 C9 1.388(3) . ?
C9 C8 1.372(3) . ?
C9 C10 1.492(3) . ?
C4 C3 1.477(2) . ?
C3 C2 1.344(2) . ?
C1 H1 0.91(2) . ?
C8 C7 1.380(3) . ?
C8 H8 0.82(3) . ?
C2 H2 1.01(3) . ?
C11 H11A 0.86(3) . ?
C11 H11B 0.97(3) . ?
C11 H11C 0.85(3) . ?
C6 C7 1.371(3) . ?
C6 H6 0.92(3) . ?
C7 H7 0.88(3) . ?
C10 H10A 0.90(4) . ?
C10 H10B 1.06(4) . ?
C10 H10C 0.84(3) . ?

loop_
_geom_torsion_atom_site_label_1
_geom_torsion_atom_site_label_2
_geom_torsion_atom_site_label_3
_geom_torsion_atom_site_label_4
_geom_torsion
_geom_torsion_site_symmetry_1
_geom_torsion_site_symmetry_2
_geom_torsion_site_symmetry_3
_geom_torsion_site_symmetry_4
_geom_torsion_publ_flag
Pd01 N1 C3 C4 5.1(2) . . . . ?
Pd01 N1 C3 C2 -178.85(13) . . . . ?
Pd01 N1 C1 O1 178.34(14) . . . . ?
Pd01 N2 C5 N3 -86.9(2) . . . . ?
Pd01 N2 C5 C9 92.48(19) . . . . ?
Pd01 N2 C4 O2 173.98(17) . . . . ?
Pd01 N2 C4 C3 -8.4(2) . . . . ?
O2 C4 C3 N1 179.83(18) . . . . ?
O2 C4 C3 C2 5.1(4) . . . . ?
N1 C3 C2 O1 0.1(2) . . . . ?
N2 C5 C9 C8 -179.26(18) . . . . ?
N2 C5 C9 C10 1.2(3) . . . . ?
N2 C4 C3 N1 2.2(2) . . . . ?
N2 C4 C3 C2 -172.5(2) . . . . ?
N3 C5 C9 C8 0.1(3) . . . . ?
N3 C5 C9 C10 -179.5(2) . . . . ?
N3 C6 C7 C8 0.8(4) . . . . ?
C5 N2 C4 O2 -11.6(3) . . . . ?
C5 N2 C4 C3 165.99(15) . . . . ?
C5 N3 C6 C7 -1.5(3) . . . . ?
C5 C9 C8 C7 -0.7(3) . . . . ?
C9 C8 C7 C6 0.3(4) . . . . ?
C4 N2 C5 N3 99.4(2) . . . . ?
C4 N2 C5 C9 -81.3(2) . . . . ?
C4 C3 C2 O1 175.16(19) . . . . ?
C3 N1 C1 O1 0.4(2) . . . . ?
C1 O1 C2 C3 0.1(2) . . . . ?
C1 N1 C3 C4 -176.31(17) . . . . ?
C1 N1 C3 C2 -0.3(2) . . . . ?
C2 O1 C1 N1 -0.3(2) . . . . ?
C11 N3 C5 N2 0.2(3) . . . . ?
C11 N3 C5 C9 -179.11(18) . . . . ?
C11 N3 C6 C7 178.7(2) . . . . ?
C6 N3 C5 N2 -179.64(17) . . . . ?
C6 N3 C5 C9 1.0(3) . . . . ?
C10 C9 C8 C7 178.8(2) . . . . ?

loop_
_exptl_oxdiff_crystal_face_indexfrac_h
_exptl_oxdiff_crystal_face_indexfrac_k
_exptl_oxdiff_crystal_face_indexfrac_l
_exptl_oxdiff_crystal_face_x
_exptl_oxdiff_crystal_face_y
_exptl_oxdiff_crystal_face_z
26.9887 4.0009 -0.9971 -0.5161 -0.6573 -0.5835
-1.0009 12.9969 5.9989 -0.2365 -0.7364 0.6309
-0.9920 -9.9982 13.9958 -0.5220 0.8429 -0.0245
-22.9920 6.9969 3.9972 0.2998 -0.0634 0.9444
-16.9972 -5.9994 -13.9981 0.9114 0.4392 -0.0846
21.9868 2.0013 -12.9945 0.0656 -0.6194 -0.7925
-0.9999 0.9997 -0.0000 0.0190 -0.0496 0.0624
-0.0006 0.9998 -0.9997 0.0383 -0.0775 0.0140
-1.9912 -4.9995 18.9946 -0.7074 0.6049 0.2942
-2.0060 -2.9990 -20.9948 0.8798 -0.0626 -0.5241
19.9972 2.0005 13.9982 -0.9669 -0.2264 -0.1389
-12.9878 -4.0004 17.9940 -0.4449 0.6855 0.5959
17.9949 7.9992 9.9994 -0.7757 -0.6355 0.0418
9.9937 -8.9971 -13.9959 0.3655 0.2432 -0.8995
-4.0067 3.9993 -19.9950 0.8709 -0.4682 -0.1958
-17.9988 7.9973 -8.9989 0.7132 -0.3746 0.5603
16.9990 -8.9971 7.9990 -0.6517 0.4394 -0.5927
